data_2212111
loop_
_publ_author_name
'Mohd Mustaqim Rosli'
'P. S. Patil'
'Hoong-Kun Fun'
'Ibrahim Abdul Razak '
'S. M. Dharmaprakash'

_publ_section_title
;
 4-Methoxy-2-nitroaniline
;
_journal_coeditor_code CI2285
_journal_issue 2
_journal_name_full 'Acta Crystallographica Section E'
_journal_page_first o1039
_journal_page_last o1040
_journal_paper_doi 10.1107/S1600536807004266
_journal_volume 63
_journal_year 2007
_chemical_formula_iupac 'C7 H8 N2 O3'
_chemical_formula_moiety 'C7 H8 N2 O3'
_chemical_formula_sum 'C7 H8 N2 O3'
_chemical_formula_weight 168.15
_chemical_name_common
;
4-Methoxy-2-nitroaniline
;
_chemical_name_systematic
;
4-Methoxy-2-nitroaniline
;
_space_group_IT_number 62
_symmetry_cell_setting orthorhombic
_symmetry_space_group_name_Hall '-P 2ac 2n'
_symmetry_space_group_name_H-M 'P n m a'
_atom_sites_solution_hydrogens geom
_atom_sites_solution_primary direct
_atom_sites_solution_secondary difmap
_audit_creation_method SHELXL-97
_cell_angle_alpha 90.00
_cell_angle_beta 90.00
_cell_angle_gamma 90.00
_cell_formula_units_Z 4
_cell_length_a 16.0264(4)
_cell_length_b 6.36210(10)
_cell_length_c 7.14760(10)
_cell_measurement_reflns_used 6881
_cell_measurement_temperature 100.00(10)
_cell_measurement_theta_max 31.50
_cell_measurement_theta_min 3.12
_cell_volume 728.78(2)
_computing_cell_refinement APEX2
_computing_data_collection 'APEX2 (Bruker, 2005)'
_computing_data_reduction 'SAINT (Bruker, 2005)'
_computing_molecular_graphics SHELXTL
_computing_publication_material
;
SHELXTL and PLATON (Spek, 2003)
;
_computing_structure_refinement SHELXTL
_computing_structure_solution 'SHELXTL (Sheldrick, 1998)'
_diffrn_ambient_temperature 100.00(10)
_diffrn_detector_area_resol_mean 8.33
_diffrn_measured_fraction_theta_full 1.000
_diffrn_measured_fraction_theta_max 1.000
_diffrn_measurement_device_type
;
Bruker SMART APEX2 CCD area-detector
;
_diffrn_measurement_method \w
_diffrn_radiation_monochromator graphite
_diffrn_radiation_source 'fine-focus sealed tube'
_diffrn_radiation_type MoK\a
_diffrn_radiation_wavelength 0.71073
_diffrn_reflns_av_R_equivalents 0.0232
_diffrn_reflns_av_sigmaI/netI 0.0130
_diffrn_reflns_limit_h_max 19
_diffrn_reflns_limit_h_min -23
_diffrn_reflns_limit_k_max 9
_diffrn_reflns_limit_k_min -9
_diffrn_reflns_limit_l_max 10
_diffrn_reflns_limit_l_min -10
_diffrn_reflns_number 13427
_diffrn_reflns_theta_full 31.50
_diffrn_reflns_theta_max 31.50
_diffrn_reflns_theta_min 2.54
_diffrn_standards_number 0
_exptl_absorpt_coefficient_mu 0.122
_exptl_absorpt_correction_T_max 0.9764
_exptl_absorpt_correction_T_min 0.8731
_exptl_absorpt_correction_type multi-scan
_exptl_absorpt_process_details '(SADABS; Bruker, 2005)'
_exptl_crystal_colour Orange
_exptl_crystal_density_diffrn 1.533
_exptl_crystal_density_method 'not measured'
_exptl_crystal_description Block
_exptl_crystal_F_000 352
_exptl_crystal_size_max 0.34
_exptl_crystal_size_mid 0.25
_exptl_crystal_size_min 0.20
_refine_diff_density_max 0.480
_refine_diff_density_min -0.315
_refine_ls_extinction_coef 0.007(2)
_refine_ls_extinction_expression Fc^*^=kFc[1+0.001xFc^2^\l^3^/sin(2\q)]^-1/4^
_refine_ls_extinction_method SHELXTL
_refine_ls_goodness_of_fit_ref 1.079
_refine_ls_hydrogen_treatment refall
_refine_ls_matrix_type full
_refine_ls_number_parameters 96
_refine_ls_number_reflns 1309
_refine_ls_number_restraints 0
_refine_ls_restrained_S_all 1.079
_refine_ls_R_factor_all 0.0367
_refine_ls_R_factor_gt 0.0332
_refine_ls_shift/su_max 0.001
_refine_ls_shift/su_mean 0.000
_refine_ls_structure_factor_coef Fsqd
_refine_ls_weighting_details 'calc w=1/[\s^2^(Fo^2^)+(0.0635P)^2^+0.1408P] where P=(Fo^2^+2Fc^2^)/3'
_refine_ls_weighting_scheme calc
_refine_ls_wR_factor_gt 0.1005
_refine_ls_wR_factor_ref 0.1040
_reflns_number_gt 1180
_reflns_number_total 1309
_reflns_threshold_expression I>2\s(I)
_cod_data_source_file ci2285.cif
_cod_data_source_block I
_cod_depositor_comments
;
The following automatic conversions were performed:
'_symmetry_cell_setting' value 'Orthorhombic' changed to 'orthorhombic'
according to '/home/saulius/struct/CIF-dictionaries/cif_core.dic'
dictionary named 'cif_core.dic' version 2.4.1 from 2010-06-29.

Automatic conversion script
Id: cif_fix_enum 1527 2010-12-29 10:47:43Z saulius 

The following automatic conversions were performed:

'_symmetry_cell_setting' value 'Orthorhombic' changed to
'orthorhombic' according to
/home/saulius/struct/CIF-dictionaries/cif_core.dic dictionary named
'cif_core.dic' version 2.4.1 from 2010-06-29.

Automatic conversion script
Id: cif_fix_values 1715 2011-07-08 13:25:40Z adriana 
;
_cod_database_code 2212111
_cod_database_fobs_code 2212111

loop_
_symmetry_equiv_pos_as_xyz
'x, y, z'
'-x+1/2, -y, z+1/2'
'x+1/2, -y+1/2, -z+1/2'
'-x, y+1/2, -z'
'-x, -y, -z'
'x-1/2, y, -z-1/2'
'-x-1/2, y-1/2, z-1/2'
'x, -y-1/2, z'

loop_
_atom_site_type_symbol
_atom_site_label
_atom_site_fract_x
_atom_site_fract_y
_atom_site_fract_z
_atom_site_U_iso_or_equiv
_atom_site_adp_type
_atom_site_calc_flag
_atom_site_refinement_flags
_atom_site_occupancy
O O1 0.22454(5) 0.2500 0.04740(10) 0.0189(2) Uani d S 1
O O2 -0.14739(5) 0.2500 0.04473(10) 0.01630(19) Uani d S 1
O O3 -0.06370(5) 0.2500 -0.19445(10) 0.0167(2) Uani d S 1
N N1 -0.08706(6) 0.2500 0.38846(13) 0.0185(2) Uani d S 1
N N2 -0.07577(6) 0.2500 -0.02280(12) 0.01222(19) Uani d S 1
C C1 0.07425(6) 0.2500 0.01093(14) 0.0127(2) Uani d S 1
C C2 0.14517(6) 0.2500 0.11742(14) 0.0138(2) Uani d S 1
C C3 0.13835(7) 0.2500 0.31515(14) 0.0162(2) Uani d S 1
C C4 0.06169(7) 0.2500 0.39880(14) 0.0155(2) Uani d S 1
C C5 -0.01407(7) 0.2500 0.29468(13) 0.0129(2) Uani d S 1
C C6 -0.00489(6) 0.2500 0.09861(13) 0.0115(2) Uani d S 1
C C7 0.23146(7) 0.2500 -0.15234(16) 0.0198(2) Uani d S 1
H H1 0.0768(11) 0.2500 -0.127(3) 0.028(4) Uiso d S 1
H H3 0.1884(12) 0.2500 0.394(3) 0.027(4) Uiso d S 1
H H4 0.0587(12) 0.2500 0.539(3) 0.028(5) Uiso d S 1
H H7A 0.2857(13) 0.2500 -0.174(2) 0.030(5) Uiso d S 1
H H7B 0.2050(8) 0.3748(19) -0.2047(15) 0.027(3) Uiso d . 1
H H1N1 -0.1341(13) 0.2500 0.331(3) 0.031(5) Uiso d S 1
H H1N2 -0.0833(12) 0.2500 0.501(3) 0.031(5) Uiso d S 1

loop_
_atom_site_aniso_label
_atom_site_aniso_U_11
_atom_site_aniso_U_22
_atom_site_aniso_U_33
_atom_site_aniso_U_12
_atom_site_aniso_U_13
_atom_site_aniso_U_23
O1 0.0095(4) 0.0330(4) 0.0140(4) 0.000 0.0012(3) 0.000
O2 0.0085(4) 0.0242(4) 0.0162(4) 0.000 0.0013(3) 0.000
O3 0.0155(4) 0.0260(4) 0.0086(3) 0.000 -0.0010(3) 0.000
N1 0.0127(4) 0.0324(5) 0.0103(4) 0.000 0.0016(3) 0.000
N2 0.0114(4) 0.0147(4) 0.0106(4) 0.000 -0.0002(3) 0.000
C1 0.0111(5) 0.0167(4) 0.0103(4) 0.000 0.0001(3) 0.000
C2 0.0094(4) 0.0186(4) 0.0134(4) 0.000 0.0010(3) 0.000
C3 0.0136(5) 0.0224(5) 0.0127(4) 0.000 -0.0029(3) 0.000
C4 0.0143(5) 0.0223(5) 0.0099(4) 0.000 -0.0014(3) 0.000
C5 0.0125(5) 0.0160(4) 0.0103(4) 0.000 0.0008(3) 0.000
C6 0.0095(4) 0.0149(4) 0.0100(4) 0.000 -0.0017(3) 0.000
C7 0.0127(5) 0.0320(6) 0.0147(5) 0.000 0.0029(4) 0.000

loop_
_atom_type_symbol
_atom_type_description
_atom_type_scat_dispersion_real
_atom_type_scat_dispersion_imag
_atom_type_scat_source
C C 0.0033 0.0016 'International Tables Vol C Tables 4.2.6.8 and 6.1.1.4'
H H 0.0000 0.0000 'International Tables Vol C Tables 4.2.6.8 and 6.1.1.4'
N N 0.0061 0.0033 'International Tables Vol C Tables 4.2.6.8 and 6.1.1.4'
O O 0.0106 0.0060 'International Tables Vol C Tables 4.2.6.8 and 6.1.1.4'

loop_
_geom_angle_atom_site_label_1
_geom_angle_atom_site_label_2
_geom_angle_atom_site_label_3
_geom_angle
C2 O1 C7 115.92(8)
C5 N1 H1N1 121.7(13)
C5 N1 H1N2 115.5(13)
H1N1 N1 H1N2 122.8(19)
O3 N2 O2 121.77(9)
O3 N2 C6 118.42(9)
O2 N2 C6 119.82(8)
C2 C1 C6 119.90(9)
C2 C1 H1 121.4(10)
C6 C1 H1 118.7(10)
O1 C2 C1 124.71(9)
O1 C2 C3 115.90(9)
C1 C2 C3 119.39(10)
C4 C3 C2 120.37(10)
C4 C3 H3 118.9(10)
C2 C3 H3 120.7(10)
C3 C4 C5 122.54(9)
C3 C4 H4 118.7(11)
C5 C4 H4 118.7(11)
N1 C5 C6 125.81(10)
N1 C5 C4 118.68(9)
C6 C5 C4 115.52(9)
C5 C6 C1 122.29(9)
C5 C6 N2 121.38(9)
C1 C6 N2 116.33(9)
O1 C7 H7A 104.6(11)
O1 C7 H7B 110.4(7)
H7A C7 H7B 111.1(9)

loop_
_geom_bond_atom_site_label_1
_geom_bond_atom_site_label_2
_geom_bond_distance
O1 C2 1.3669(13)
O1 C7 1.4320(13)
O2 N2 1.2451(12)
O3 N2 1.2420(11)
N1 C5 1.3483(13)
N1 H1N1 0.86(2)
N1 H1N2 0.81(2)
N2 C6 1.4295(13)
C1 C2 1.3678(14)
C1 C6 1.4147(14)
C1 H1 0.98(2)
C2 C3 1.4175(14)
C3 C4 1.3664(15)
C3 H3 0.980(19)
C4 C5 1.4240(15)
C4 H4 1.007(19)
C5 C6 1.4091(13)
C7 H7A 0.88(2)
C7 H7B 0.975(12)

loop_
_geom_hbond_atom_site_label_D
_geom_hbond_atom_site_label_H
_geom_hbond_atom_site_label_A
_geom_hbond_site_symmetry_A
_geom_hbond_distance_DH
_geom_hbond_distance_HA
_geom_hbond_distance_DA
_geom_hbond_angle_DHA
_geom_hbond_publ_flag
N1 H1N1 O2 1_555 0.86(2) 2.06(2) 2.6400(10) 125(2) y
N1 H1N1 O1 3_455 0.86(2) 2.43(2) 3.0540(10) 130(2) y
N1 H1N2 O3 1_556 0.81(2) 2.20(2) 3.0050(10) 176(2) y
C7 H7A O3 3_554 0.88(2) 2.59(2) 3.4610(10) 169.0(10) y

loop_
_geom_torsion_atom_site_label_1
_geom_torsion_atom_site_label_2
_geom_torsion_atom_site_label_3
_geom_torsion_atom_site_label_4
_geom_torsion
C7 O1 C2 C1 0.0
C7 O1 C2 C3 180.0
C6 C1 C2 O1 180.0
C6 C1 C2 C3 0.0
O1 C2 C3 C4 180.0
C1 C2 C3 C4 0.0
C2 C3 C4 C5 0.0
C3 C4 C5 N1 180.0
C3 C4 C5 C6 0.0
N1 C5 C6 C1 180.0
C4 C5 C6 C1 0.0
N1 C5 C6 N2 0.0
C4 C5 C6 N2 180.0
C2 C1 C6 C5 0.0
C2 C1 C6 N2 180.0
O3 N2 C6 C5 180.0
O2 N2 C6 C5 0.0
O3 N2 C6 C1 0.0
O2 N2 C6 C1 180.0

loop_
_cod_related_entry_id
_cod_related_entry_database
_cod_related_entry_code
1 ChemSpider 60158
